data_4327978
loop_
_publ_author_name
'Sacramento Ferrer'
'Francesc Lloret'
'Emilio Pardo'
'Juan Modesto Clemente-Juan'
'Malva Liu-Gonz\'alez'
'Santiago Garc\'ia-Granda'

_publ_section_title
;
 Antisymmetric Exchange in Triangular Tricopper(II) Complexes: Correlation
 among Structural, Magnetic, and Electron Paramagnetic Resonance
 Parameters
;
_journal_name_full 'Inorganic Chemistry'
_journal_page_first 985
_journal_page_last 1001
_journal_paper_doi 10.1021/ic2020034
_journal_volume 51
_journal_year 2012
_chemical_formula_moiety 'C10 H25 Cl2 Cu3 N15 O14, 2(Cl O4), 2(H2 O)'
_chemical_formula_sum 'C10 H29 Cl4 Cu3 N15 O24'
_chemical_formula_weight 1075.90
_chemical_name_systematic
;
 ?
;
_space_group_IT_number 14
_symmetry_cell_setting monoclinic
_symmetry_space_group_name_Hall '-P 2ybc'
_symmetry_space_group_name_H-M 'P 1 21/c 1'
_atom_sites_solution_hydrogens geom
_atom_sites_solution_primary direct
_atom_sites_solution_secondary difmap
_audit_creation_method SHELXL-97
_cell_angle_alpha 90.00
_cell_angle_beta 92.86(5)
_cell_angle_gamma 90.00
_cell_formula_units_Z 4
_cell_length_a 11.826(5)
_cell_length_b 16.272(5)
_cell_length_c 18.321(5)
_cell_measurement_reflns_used 7776
_cell_measurement_temperature 293(2)
_cell_measurement_theta_max 27.485
_cell_measurement_theta_min 0.998
_cell_volume 3521(2)
_computing_cell_refinement 'HKL Scalepack (Otwinowski & Minor 1997)'
_computing_data_collection 'Collect (Nonius BV, 1997-2000)'
_computing_data_reduction 'HKL Denzo and Scalepack (Otwinowski & Minor 1997)'
_computing_molecular_graphics 'Ortep-3 for Windows (Farrugia, 1997)'
_computing_publication_material
;
 WinGX publication routines (Farrugia, 1999)
;
_computing_structure_refinement 'SHELXL-97 (Sheldrick, 1997)'
_computing_structure_solution 'DIRDIF (Beurskens et al., 1999)'
_diffrn_ambient_temperature 293(2)
_diffrn_detector_area_resol_mean 9
_diffrn_measured_fraction_theta_full 0.989
_diffrn_measured_fraction_theta_max 0.989
_diffrn_measurement_device '95mm CCD camera on \k-goniostat'
_diffrn_measurement_device_type KappaCCD
_diffrn_measurement_method CCD
_diffrn_radiation_monochromator 'horizonally mounted graphite crystal'
_diffrn_radiation_source 'fine-focus sealed tube'
_diffrn_radiation_type MoK\a
_diffrn_radiation_wavelength 0.71069
_diffrn_reflns_av_R_equivalents 0.0453
_diffrn_reflns_av_sigmaI/netI 0.0683
_diffrn_reflns_limit_h_max 15
_diffrn_reflns_limit_h_min -15
_diffrn_reflns_limit_k_max 17
_diffrn_reflns_limit_k_min -20
_diffrn_reflns_limit_l_max 23
_diffrn_reflns_limit_l_min -23
_diffrn_reflns_number 14808
_diffrn_reflns_theta_full 27.46
_diffrn_reflns_theta_max 27.46
_diffrn_reflns_theta_min 2.44
_exptl_absorpt_coefficient_mu 2.211
_exptl_absorpt_correction_type none
_exptl_crystal_colour green
_exptl_crystal_density_diffrn 2.030
_exptl_crystal_description plate
_exptl_crystal_F_000 2164
_exptl_crystal_size_max 0.20
_exptl_crystal_size_mid 0.18
_exptl_crystal_size_min 0.11
_refine_diff_density_max 0.886
_refine_diff_density_min -0.464
_refine_diff_density_rms 0.103
_refine_ls_extinction_method none
_refine_ls_goodness_of_fit_ref 1.019
_refine_ls_hydrogen_treatment mixed
_refine_ls_matrix_type full
_refine_ls_number_parameters 512
_refine_ls_number_reflns 7968
_refine_ls_number_restraints 21
_refine_ls_restrained_S_all 1.044
_refine_ls_R_factor_all 0.1065
_refine_ls_R_factor_gt 0.0566
_refine_ls_shift/su_max 0.070
_refine_ls_shift/su_mean 0.005
_refine_ls_structure_factor_coef Fsqd
_refine_ls_weighting_details 'calc w=1/[\s^2^(Fo^2^)+(0.0825P)^2^+4.5090P] where P=(Fo^2^+2Fc^2^)/3'
_refine_ls_weighting_scheme calc
_refine_ls_wR_factor_gt 0.1422
_refine_ls_wR_factor_ref 0.1686
_reflns_number_gt 4846
_reflns_number_total 7968
_reflns_threshold_expression >2sigma(I)
_cod_data_source_file ic2020034_si_001_1.cif
_cod_data_source_block sc8
_cod_original_sg_symbol_Hall -P2ybc
_cod_database_code 4327978

loop_
_symmetry_equiv_pos_as_xyz
'x, y, z'
'-x, y+1/2, -z+1/2'
'-x, -y, -z'
'x, -y-1/2, z-1/2'

loop_
_atom_site_label
_atom_site_type_symbol
_atom_site_fract_x
_atom_site_fract_y
_atom_site_fract_z
_atom_site_U_iso_or_equiv
_atom_site_adp_type
_atom_site_occupancy
_atom_site_symmetry_multiplicity
_atom_site_calc_flag
_atom_site_refinement_flags
Cu1 Cu 0.47698(6) 0.41001(4) 0.35098(4) 0.04215(19) Uani 1 1 d D
Cu2 Cu 0.20666(6) 0.37584(4) 0.37775(4) 0.0443(2) Uani 1 1 d D
Cu3 Cu 0.38987(6) 0.21982(4) 0.40258(4) 0.04274(19) Uani 1 1 d D
O1W O 0.5539(3) 0.4275(3) 0.4760(3) 0.105(2) Uani 1 1 d GD
H1W1 H 0.4969 0.4571 0.5040 0.157 Uiso 1 1 d GD
H1W2 H 0.6133 0.4666 0.4622 0.157 Uiso 1 1 d GD
O2W O 0.0606(3) 0.3979(3) 0.3245(3) 0.0691(13) Uani 1 1 d GD
H2W2 H 0.0481 0.3421 0.3040 0.104 Uiso 1 1 d GD
H2W1 H -0.0096 0.4309 0.3171 0.104 Uiso 1 1 d GD
O3W O 0.4456(4) 0.2355(3) 0.5251(3) 0.0746(14) Uani 1 1 d GD
H3W1 H 0.3817 0.2484 0.5560 0.112 Uiso 1 1 d GD
H3W2 H 0.5092 0.2736 0.5363 0.112 Uiso 1 1 d GD
O4 O 0.3634(3) 0.3424(2) 0.4026(2) 0.0379(8) Uani 1 1 d D
O21 O 0.5953(3) 0.4679(2) 0.2954(3) 0.0530(11) Uani 1 1 d .
O22 O 0.4339(4) 0.0996(2) 0.4009(3) 0.0535(11) Uani 1 1 d .
N11 N 0.3742(4) 0.5020(3) 0.3465(3) 0.0477(12) Uani 1 1 d .
N12 N 0.2583(4) 0.4878(3) 0.3599(3) 0.0502(12) Uani 1 1 d .
N13 N 0.2851(5) 0.6201(3) 0.3450(3) 0.0607(15) Uani 1 1 d .
H13 H 0.2723 0.6720 0.3411 0.073 Uiso 1 1 calc R
N14 N 0.4805(6) 0.6202(4) 0.3235(4) 0.079(2) Uani 1 1 d .
H14A H 0.5417 0.5925 0.3188 0.119 Uiso 1 1 calc R
H14B H 0.4811 0.6728 0.3187 0.119 Uiso 1 1 calc R
N15 N 0.1007(5) 0.5756(4) 0.3717(5) 0.085(2) Uani 1 1 d .
H15A H 0.0563 0.5355 0.3810 0.128 Uiso 1 1 calc R
H15B H 0.0752 0.6251 0.3703 0.128 Uiso 1 1 calc R
N21 N 0.5362(4) 0.2391(3) 0.3663(3) 0.0436(11) Uani 1 1 d .
N22 N 0.5694(4) 0.3156(3) 0.3444(3) 0.0429(11) Uani 1 1 d .
N23 N 0.7002(4) 0.2253(3) 0.3121(3) 0.0518(13) Uani 1 1 d .
N24 N 0.6126(5) 0.1056(3) 0.3575(3) 0.0533(13) Uani 1 1 d .
H24 H 0.6708 0.0773 0.3468 0.080 Uiso 1 1 calc R
N25 N 0.7244(4) 0.3668(3) 0.2809(3) 0.0499(12) Uani 1 1 d .
H25 H 0.7902 0.3556 0.2655 0.075 Uiso 1 1 calc R
N31 N 0.1557(4) 0.2695(3) 0.4146(3) 0.0487(12) Uani 1 1 d .
N32 N 0.2314(4) 0.2023(3) 0.4224(3) 0.0459(11) Uani 1 1 d .
N33 N 0.0722(4) 0.1679(3) 0.4672(3) 0.0579(14) Uani 1 1 d .
H33 H 0.0218 0.1400 0.4887 0.069 Uiso 1 1 calc R
N34 N -0.0347(5) 0.2915(4) 0.4447(4) 0.0684(17) Uani 1 1 d .
H34A H -0.0361 0.3406 0.4271 0.103 Uiso 1 1 calc R
H34B H -0.0938 0.2717 0.4638 0.103 Uiso 1 1 calc R
N35 N 0.2165(5) 0.0669(3) 0.4678(4) 0.0721(18) Uani 1 1 d .
H35A H 0.2847 0.0547 0.4577 0.108 Uiso 1 1 calc R
H35B H 0.1745 0.0309 0.4876 0.108 Uiso 1 1 calc R
C11 C 0.3853(5) 0.5818(4) 0.3381(4) 0.0511(15) Uani 1 1 d .
C13 C 0.2087(6) 0.5610(4) 0.3594(4) 0.0575(17) Uani 1 1 d .
C21 C 0.6162(5) 0.1893(3) 0.3460(3) 0.0441(13) Uani 1 1 d .
C22 C 0.6657(5) 0.3038(4) 0.3126(3) 0.0461(13) Uani 1 1 d .
C23 C 0.6868(5) 0.4438(4) 0.2723(3) 0.0474(14) Uani 1 1 d .
C24 C 0.7581(6) 0.5004(4) 0.2315(4) 0.0654(19) Uani 1 1 d .
H24A H 0.8253 0.4723 0.2180 0.098 Uiso 1 1 calc R
H24B H 0.7786 0.5468 0.2617 0.098 Uiso 1 1 calc R
H24C H 0.7165 0.5190 0.1883 0.098 Uiso 1 1 calc R
C25 C 0.5241(5) 0.0647(4) 0.3846(4) 0.0507(15) Uani 1 1 d .
C26 C 0.5397(7) -0.0260(4) 0.3939(5) 0.071(2) Uani 1 1 d .
H26A H 0.6129 -0.0416 0.3782 0.106 Uiso 1 1 calc R
H26B H 0.4821 -0.0545 0.3651 0.106 Uiso 1 1 calc R
H26C H 0.5340 -0.0402 0.4445 0.106 Uiso 1 1 calc R
C31 C 0.0606(5) 0.2457(4) 0.4424(4) 0.0519(15) Uani 1 1 d .
C32 C 0.1756(5) 0.1421(4) 0.4526(4) 0.0500(14) Uani 1 1 d .
H4 H 0.380(3) 0.3560(18) 0.4510(7) 0.09(3) Uiso 1 1 d D
Cl3 Cl 0.18969(15) 0.46044(13) 0.54915(11) 0.0717(5) Uani 1 1 d .
O31 O 0.1158(4) 0.4379(3) 0.4878(3) 0.0707(13) Uani 1 1 d .
O32 O 0.2974(5) 0.4232(4) 0.5430(4) 0.0979(19) Uani 1 1 d .
O33 O 0.1426(7) 0.4389(8) 0.6143(4) 0.161(4) Uani 1 1 d .
O34 O 0.2051(7) 0.5457(5) 0.5482(6) 0.142(4) Uani 1 1 d .
Cl4 Cl 0.32523(16) 0.28455(10) 0.20918(10) 0.0633(4) Uani 1 1 d .
O41 O 0.2999(9) 0.3560(4) 0.2480(4) 0.131(3) Uani 1 1 d .
O42 O 0.3171(6) 0.2123(4) 0.2534(4) 0.100(2) Uani 1 1 d .
O43 O 0.4439(6) 0.2914(4) 0.1919(4) 0.097(2) Uani 1 1 d .
O44 O 0.2646(6) 0.2793(6) 0.1423(4) 0.115(3) Uani 1 1 d .
Cl5 Cl 0.74532(14) 0.17892(10) 0.55583(10) 0.0584(4) Uani 1 1 d .
O51 O 0.7257(9) 0.2024(4) 0.6269(4) 0.125(3) Uani 1 1 d .
O52 O 0.7342(7) 0.2479(4) 0.5077(4) 0.110(2) Uani 1 1 d .
O53 O 0.8542(6) 0.1465(5) 0.5501(6) 0.129(3) Uani 1 1 d .
O54 O 0.6675(7) 0.1182(5) 0.5318(5) 0.135(3) Uani 1 1 d .
Cl6 Cl 0.08076(17) 0.51960(14) 0.14797(12) 0.0761(5) Uani 1 1 d .
O61 O 0.1915(6) 0.5159(5) 0.1778(6) 0.147(4) Uani 1 1 d .
O62 O 0.0695(10) 0.5191(7) 0.0732(5) 0.177(5) Uani 1 1 d .
O63 O 0.0299(8) 0.4496(7) 0.1775(6) 0.170(4) Uani 1 1 d .
O64 O 0.0194(10) 0.5870(6) 0.1735(5) 0.158(4) Uani 1 1 d .
O4W O 0.0204(7) 0.2416(5) 0.1360(5) 0.110(2) Uani 1 1 d GD
H4W1 H 0.0335 0.2056 0.1796 0.165 Uiso 1 1 d GD
H4W2 H 0.0852 0.2357 0.1039 0.165 Uiso 1 1 d GD
O5W O -0.0663(5) 0.2729(4) 0.2689(4) 0.0926(19) Uani 1 1 d GD
H5W1 H -0.0361 0.2239 0.2440 0.139 Uiso 1 1 d GD
H5W2 H -0.0608 0.3239 0.2327 0.139 Uiso 1 1 d GD

loop_
_atom_site_aniso_label
_atom_site_aniso_U_11
_atom_site_aniso_U_22
_atom_site_aniso_U_33
_atom_site_aniso_U_23
_atom_site_aniso_U_13
_atom_site_aniso_U_12
Cu1 0.0365(4) 0.0376(3) 0.0535(4) -0.0007(3) 0.0134(3) -0.0037(3)
Cu2 0.0351(3) 0.0432(4) 0.0551(5) 0.0024(3) 0.0087(3) -0.0017(3)
Cu3 0.0390(4) 0.0380(3) 0.0521(4) 0.0021(3) 0.0112(3) -0.0033(3)
O1W 0.077(4) 0.142(6) 0.097(5) -0.065(4) 0.025(3) -0.036(4)
O2W 0.049(3) 0.072(3) 0.085(4) 0.003(3) -0.010(2) 0.008(2)
O3W 0.075(3) 0.094(4) 0.055(3) 0.004(3) 0.007(3) 0.006(3)
O4 0.0360(19) 0.0358(18) 0.043(2) 0.0024(15) 0.0091(16) -0.0027(14)
O21 0.045(2) 0.045(2) 0.070(3) 0.004(2) 0.018(2) -0.0058(17)
O22 0.050(2) 0.042(2) 0.070(3) 0.0024(19) 0.017(2) 0.0000(17)
N11 0.045(3) 0.040(2) 0.059(3) 0.004(2) 0.013(2) -0.003(2)
N12 0.041(3) 0.049(3) 0.062(3) 0.004(2) 0.014(2) 0.005(2)
N13 0.071(4) 0.035(3) 0.077(4) 0.009(2) 0.015(3) 0.006(2)
N14 0.069(4) 0.045(3) 0.125(6) 0.014(3) 0.019(4) -0.013(3)
N15 0.061(4) 0.062(4) 0.136(7) 0.020(4) 0.034(4) 0.022(3)
N21 0.045(3) 0.038(2) 0.050(3) 0.000(2) 0.013(2) -0.0011(19)
N22 0.040(2) 0.040(2) 0.050(3) -0.002(2) 0.015(2) -0.0063(18)
N23 0.043(3) 0.049(3) 0.065(4) -0.006(2) 0.017(2) 0.002(2)
N24 0.052(3) 0.041(3) 0.068(4) -0.003(2) 0.013(3) 0.007(2)
N25 0.037(2) 0.056(3) 0.059(3) -0.007(2) 0.022(2) -0.007(2)
N31 0.038(3) 0.046(3) 0.063(3) 0.001(2) 0.013(2) -0.0013(19)
N32 0.046(3) 0.044(2) 0.048(3) 0.000(2) 0.010(2) -0.008(2)
N33 0.050(3) 0.056(3) 0.070(4) 0.001(3) 0.024(3) -0.020(2)
N34 0.039(3) 0.068(4) 0.100(5) 0.003(3) 0.022(3) -0.004(2)
N35 0.070(4) 0.047(3) 0.102(5) 0.016(3) 0.030(4) -0.009(3)
C11 0.053(4) 0.041(3) 0.059(4) 0.005(3) 0.009(3) -0.001(2)
C13 0.054(4) 0.053(4) 0.067(4) 0.010(3) 0.016(3) 0.014(3)
C21 0.040(3) 0.047(3) 0.047(3) -0.003(2) 0.010(3) -0.001(2)
C22 0.039(3) 0.050(3) 0.050(4) -0.004(3) 0.011(3) -0.003(2)
C23 0.042(3) 0.052(3) 0.050(4) 0.000(3) 0.011(3) -0.010(2)
C24 0.055(4) 0.066(4) 0.078(5) 0.008(4) 0.028(4) -0.010(3)
C25 0.057(4) 0.041(3) 0.054(4) -0.001(3) 0.007(3) 0.002(3)
C26 0.082(5) 0.039(3) 0.091(6) 0.000(3) 0.008(4) 0.007(3)
C31 0.043(3) 0.054(3) 0.060(4) -0.007(3) 0.014(3) -0.015(3)
C32 0.048(3) 0.047(3) 0.056(4) -0.002(3) 0.007(3) -0.013(2)
Cl3 0.0531(10) 0.0954(14) 0.0677(12) -0.0189(10) 0.0144(9) -0.0039(9)
O31 0.068(3) 0.079(3) 0.065(3) -0.013(3) 0.009(3) -0.011(3)
O32 0.067(4) 0.120(5) 0.108(5) -0.010(4) 0.008(3) 0.015(3)
O33 0.106(6) 0.317(14) 0.064(4) 0.001(6) 0.032(4) -0.028(7)
O34 0.109(6) 0.098(5) 0.217(10) -0.075(6) -0.030(6) 0.005(4)
Cl4 0.0755(11) 0.0607(10) 0.0539(10) -0.0103(7) 0.0040(8) 0.0103(8)
O41 0.221(9) 0.099(5) 0.072(4) -0.015(3) 0.010(5) 0.087(6)
O42 0.122(5) 0.072(4) 0.109(5) 0.009(3) 0.028(4) -0.020(3)
O43 0.091(4) 0.081(4) 0.120(5) 0.014(4) 0.024(4) -0.003(3)
O44 0.097(5) 0.187(8) 0.061(4) -0.018(4) -0.003(3) -0.011(5)
Cl5 0.0530(9) 0.0582(9) 0.0647(11) 0.0050(7) 0.0106(8) -0.0067(7)
O51 0.220(9) 0.071(4) 0.088(5) 0.006(3) 0.058(5) 0.008(5)
O52 0.126(6) 0.101(5) 0.104(5) 0.038(4) 0.009(4) -0.004(4)
O53 0.069(4) 0.132(6) 0.188(9) -0.007(6) 0.031(5) 0.016(4)
O54 0.116(6) 0.134(6) 0.154(8) 0.001(5) -0.001(5) -0.069(5)
Cl6 0.0590(11) 0.0996(14) 0.0702(13) 0.0214(11) 0.0091(9) 0.0071(10)
O61 0.073(4) 0.134(6) 0.228(10) 0.067(7) -0.040(5) -0.030(4)
O62 0.225(10) 0.223(10) 0.089(6) 0.038(6) 0.050(6) 0.163(9)
O63 0.113(6) 0.193(9) 0.202(10) 0.083(8) -0.017(6) -0.072(6)
O64 0.198(10) 0.171(9) 0.103(6) -0.014(6) 0.002(6) 0.087(7)
O4W 0.106(5) 0.112(5) 0.113(6) -0.012(4) 0.016(4) -0.029(4)
O5W 0.072(4) 0.104(4) 0.103(5) -0.016(4) 0.008(3) -0.013(3)

loop_
_atom_type_symbol
_atom_type_description
_atom_type_scat_dispersion_real
_atom_type_scat_dispersion_imag
_atom_type_scat_source
C C 0.0033 0.0016 'International Tables Vol C Tables 4.2.6.8 and 6.1.1.4'
H H 0.0000 0.0000 'International Tables Vol C Tables 4.2.6.8 and 6.1.1.4'
N N 0.0061 0.0033 'International Tables Vol C Tables 4.2.6.8 and 6.1.1.4'
O O 0.0106 0.0060 'International Tables Vol C Tables 4.2.6.8 and 6.1.1.4'
Cl Cl 0.1484 0.1585 'International Tables Vol C Tables 4.2.6.8 and 6.1.1.4'
Cu Cu 0.3201 1.2651 'International Tables Vol C Tables 4.2.6.8 and 6.1.1.4'

loop_
_geom_angle_atom_site_label_1
_geom_angle_atom_site_label_2
_geom_angle_atom_site_label_3
_geom_angle
N22 Cu1 N11 173.0(2)
N22 Cu1 O21 85.95(18)
N11 Cu1 O21 93.90(19)
N22 Cu1 O4 89.30(17)
N11 Cu1 O4 90.56(17)
O21 Cu1 O4 174.79(16)
N22 Cu1 O1W 88.0(2)
N11 Cu1 O1W 98.9(2)
O21 Cu1 O1W 100.66(17)
O4 Cu1 O1W 81.28(15)
N22 Cu1 H4 93.0(7)
N11 Cu1 H4 89.5(7)
O21 Cu1 H4 160.1(5)
O4 Cu1 H4 22.4(5)
O1W Cu1 H4 59.4(5)
N12 Cu2 N31 169.5(2)
N12 Cu2 O4 89.87(18)
N31 Cu2 O4 88.77(18)
N12 Cu2 O2W 91.2(2)
N31 Cu2 O2W 93.1(2)
O4 Cu2 O2W 163.3(2)
N21 Cu3 N32 170.2(2)
N21 Cu3 O4 88.91(17)
N32 Cu3 O4 89.67(17)
N21 Cu3 O22 85.14(18)
N32 Cu3 O22 96.41(18)
O4 Cu3 O22 173.92(16)
N21 Cu3 O3W 95.8(2)
N32 Cu3 O3W 93.8(2)
O4 Cu3 O3W 85.83(16)
O22 Cu3 O3W 93.48(18)
Cu1 O1W H1W1 108.1
Cu1 O1W H1W2 94.0
H1W1 O1W H1W2 109.2
Cu2 O2W H2W2 97.5
Cu2 O2W H2W1 150.6
H2W2 O2W H2W1 109.7
Cu3 O3W H3W1 112.8
Cu3 O3W H3W2 116.5
H3W1 O3W H3W2 110.2
Cu2 O4 Cu1 112.64(18)
Cu2 O4 Cu3 114.70(17)
Cu1 O4 Cu3 115.66(17)
Cu2 O4 H4 108.0(19)
Cu1 O4 H4 101.9(19)
Cu3 O4 H4 102.2(19)
C23 O21 Cu1 131.6(4)
C25 O22 Cu3 131.4(4)
C11 N11 N12 106.4(5)
C11 N11 Cu1 134.9(4)
N12 N11 Cu1 118.5(3)
C13 N12 N11 106.4(5)
C13 N12 Cu2 134.1(4)
N11 N12 Cu2 119.5(3)
C11 N13 C13 106.7(5)
C11 N13 H13 126.7
C13 N13 H13 126.7
C11 N14 H14A 120.0
C11 N14 H14B 120.0
H14A N14 H14B 120.0
C13 N15 H15A 120.0
C13 N15 H15B 120.0
H15A N15 H15B 120.0
C21 N21 N22 104.9(4)
C21 N21 Cu3 132.4(4)
N22 N21 Cu3 121.9(3)
C22 N22 N21 105.3(5)
C22 N22 Cu1 131.3(4)
N21 N22 Cu1 122.9(3)
C21 N23 C22 100.5(5)
C25 N24 C21 124.9(5)
C25 N24 H24 117.6
C21 N24 H24 117.6
C23 N25 C22 125.0(5)
C23 N25 H25 117.5
C22 N25 H25 117.5
C31 N31 N32 106.3(5)
C31 N31 Cu2 132.5(4)
N32 N31 Cu2 120.8(3)
C32 N32 N31 106.8(5)
C32 N32 Cu3 133.9(4)
N31 N32 Cu3 118.5(3)
C32 N33 C31 107.9(5)
C32 N33 H33 126.1
C31 N33 H33 126.1
C31 N34 H34A 120.0
C31 N34 H34B 120.0
H34A N34 H34B 120.0
C32 N35 H35A 120.0
C32 N35 H35B 120.0
H35A N35 H35B 120.0
N11 C11 N14 125.4(6)
N11 C11 N13 110.6(5)
N14 C11 N13 124.0(6)
N12 C13 N15 125.9(6)
N12 C13 N13 109.9(5)
N15 C13 N13 124.2(6)
N21 C21 N23 115.1(5)
N21 C21 N24 122.5(5)
N23 C21 N24 122.4(5)
N22 C22 N23 114.2(5)
N22 C22 N25 122.7(5)
N23 C22 N25 123.0(5)
O21 C23 N25 123.1(5)
O21 C23 C24 120.1(6)
N25 C23 C24 116.8(5)
C23 C24 H24A 109.5
C23 C24 H24B 109.5
H24A C24 H24B 109.5
C23 C24 H24C 109.4
H24A C24 H24C 109.5
H24B C24 H24C 109.5
O22 C25 N24 123.0(5)
O22 C25 C26 121.3(6)
N24 C25 C26 115.7(6)
C25 C26 H26A 109.5
C25 C26 H26B 109.5
H26A C26 H26B 109.5
C25 C26 H26C 109.5
H26A C26 H26C 109.5
H26B C26 H26C 109.5
N31 C31 N33 109.4(6)
N31 C31 N34 125.3(6)
N33 C31 N34 125.3(5)
N32 C32 N33 109.5(5)
N32 C32 N35 125.6(6)
N33 C32 N35 124.9(6)
O33 Cl3 O34 108.6(7)
O33 Cl3 O32 111.2(6)
O34 Cl3 O32 107.7(5)
O33 Cl3 O31 110.7(5)
O34 Cl3 O31 108.5(5)
O32 Cl3 O31 110.0(4)
O44 Cl4 O41 112.6(5)
O44 Cl4 O42 113.7(5)
O41 Cl4 O42 111.7(5)
O44 Cl4 O43 105.8(5)
O41 Cl4 O43 106.2(5)
O42 Cl4 O43 106.1(4)
O51 Cl5 O53 111.8(6)
O51 Cl5 O54 110.5(6)
O53 Cl5 O54 107.6(6)
O51 Cl5 O52 110.4(5)
O53 Cl5 O52 107.8(5)
O54 Cl5 O52 108.7(5)
O62 Cl6 O61 115.8(7)
O62 Cl6 O64 108.1(5)
O61 Cl6 O64 113.1(7)
O62 Cl6 O63 111.0(8)
O61 Cl6 O63 103.0(5)
O64 Cl6 O63 105.4(7)
H4W1 O4W H4W2 109.0
H5W1 O5W H5W2 107.7

loop_
_geom_bond_atom_site_label_1
_geom_bond_atom_site_label_2
_geom_bond_distance
Cu1 N22 1.892(5)
Cu1 N11 1.927(5)
Cu1 O21 2.006(4)
Cu1 O4 2.009(4)
Cu1 O1W 2.439(5)
Cu1 H4 2.38(3)
Cu2 N12 1.954(5)
Cu2 N31 1.963(5)
Cu2 O4 1.963(4)
Cu2 O2W 1.974(3)
Cu3 N21 1.910(5)
Cu3 N32 1.948(5)
Cu3 O4 2.020(4)
Cu3 O22 2.025(4)
Cu3 O3W 2.322(5)
O1W H1W1 0.9926
O1W H1W2 0.9904
O2W H2W2 0.9916
O2W H2W1 0.9920
O3W H3W1 0.9892
O3W H3W2 0.9869
O4 H4 0.925(10)
O21 C23 1.245(7)
O22 C25 1.258(7)
N11 C11 1.315(7)
N11 N12 1.424(7)
N12 C13 1.328(8)
N13 C11 1.351(8)
N13 C13 1.354(9)
N13 H13 0.8600
N14 C11 1.327(8)
N14 H14A 0.8600
N14 H14B 0.8600
N15 C13 1.329(9)
N15 H15A 0.8600
N15 H15B 0.8600
N21 C21 1.313(7)
N21 N22 1.371(6)
N22 C22 1.319(7)
N23 C21 1.333(7)
N23 C22 1.341(8)
N24 C25 1.354(8)
N24 C21 1.379(7)
N24 H24 0.8600
N25 C23 1.335(8)
N25 C22 1.382(7)
N25 H25 0.8600
N31 C31 1.316(7)
N31 N32 1.416(7)
N32 C32 1.317(7)
N33 C32 1.333(8)
N33 C31 1.348(9)
N33 H33 0.8600
N34 C31 1.354(8)
N34 H34A 0.8600
N34 H34B 0.8600
N35 C32 1.340(8)
N35 H35A 0.8600
N35 H35B 0.8600
C23 C24 1.477(8)
C24 H24A 0.9600
C24 H24B 0.9600
C24 H24C 0.9600
C25 C26 1.497(9)
C26 H26A 0.9600
C26 H26B 0.9600
C26 H26C 0.9600
Cl3 O33 1.386(8)
Cl3 O34 1.399(8)
Cl3 O32 1.420(6)
Cl3 O31 1.437(6)
Cl4 O44 1.391(7)
Cl4 O41 1.403(6)
Cl4 O42 1.434(6)
Cl4 O43 1.459(7)
Cl5 O51 1.387(7)
Cl5 O53 1.400(7)
Cl5 O54 1.406(7)
Cl5 O52 1.429(7)
Cl6 O62 1.369(9)
Cl6 O61 1.395(7)
Cl6 O64 1.407(9)
Cl6 O63 1.409(8)
O4W H4W1 0.9960
O4W H4W2 0.9935
O5W H5W1 0.9932
O5W H5W2 1.0681

loop_
_geom_torsion_atom_site_label_1
_geom_torsion_atom_site_label_2
_geom_torsion_atom_site_label_3
_geom_torsion_atom_site_label_4
_geom_torsion
N12 Cu2 O4 Cu1 -28.6(2)
N31 Cu2 O4 Cu1 161.8(2)
O2W Cu2 O4 Cu1 65.1(7)
N12 Cu2 O4 Cu3 -163.7(2)
N31 Cu2 O4 Cu3 26.7(2)
O2W Cu2 O4 Cu3 -70.0(7)
N22 Cu1 O4 Cu2 -145.0(2)
N11 Cu1 O4 Cu2 28.0(2)
O21 Cu1 O4 Cu2 -121(2)
O1W Cu1 O4 Cu2 126.9(2)
N22 Cu1 O4 Cu3 -10.4(2)
N11 Cu1 O4 Cu3 162.7(2)
O21 Cu1 O4 Cu3 14(2)
O1W Cu1 O4 Cu3 -98.4(2)
N21 Cu3 O4 Cu2 144.8(2)
N32 Cu3 O4 Cu2 -25.5(2)
O22 Cu3 O4 Cu2 157.0(16)
O3W Cu3 O4 Cu2 -119.3(2)
N21 Cu3 O4 Cu1 11.1(2)
N32 Cu3 O4 Cu1 -159.2(2)
O22 Cu3 O4 Cu1 23.3(18)
O3W Cu3 O4 Cu1 107.0(2)
N22 Cu1 O21 C23 -1.7(6)
N11 Cu1 O21 C23 -174.7(6)
O4 Cu1 O21 C23 -26(2)
O1W Cu1 O21 C23 85.5(6)
N21 Cu3 O22 C25 2.8(6)
N32 Cu3 O22 C25 173.1(6)
O4 Cu3 O22 C25 -9(2)
O3W Cu3 O22 C25 -92.7(6)
N22 Cu1 N11 C11 -112.1(16)
O21 Cu1 N11 C11 -23.6(7)
O4 Cu1 N11 C11 159.1(7)
O1W Cu1 N11 C11 77.8(7)
N22 Cu1 N11 N12 73.4(17)
O21 Cu1 N11 N12 161.8(4)
O4 Cu1 N11 N12 -15.5(4)
O1W Cu1 N11 N12 -96.7(4)
C11 N11 N12 C13 -0.8(7)
Cu1 N11 N12 C13 175.1(5)
C11 N11 N12 Cu2 -178.6(4)
Cu1 N11 N12 Cu2 -2.7(6)
N31 Cu2 N12 C13 -74.9(14)
O4 Cu2 N12 C13 -157.5(7)
O2W Cu2 N12 C13 39.2(7)
N31 Cu2 N12 N11 102.2(11)
O4 Cu2 N12 N11 19.6(5)
O2W Cu2 N12 N11 -143.8(5)
N32 Cu3 N21 C21 -94.8(13)
O4 Cu3 N21 C21 -176.5(6)
O22 Cu3 N21 C21 4.8(6)
O3W Cu3 N21 C21 97.8(6)
N32 Cu3 N21 N22 73.5(13)
O4 Cu3 N21 N22 -8.2(4)
O22 Cu3 N21 N22 173.1(5)
O3W Cu3 N21 N22 -93.9(4)
C21 N21 N22 C22 0.5(6)
Cu3 N21 N22 C22 -170.5(4)
C21 N21 N22 Cu1 173.3(4)
Cu3 N21 N22 Cu1 2.3(6)
N11 Cu1 N22 C22 87.1(17)
O21 Cu1 N22 C22 -1.9(6)
O4 Cu1 N22 C22 176.0(6)
O1W Cu1 N22 C22 -102.7(6)
N11 Cu1 N22 N21 -83.6(17)
O21 Cu1 N22 N21 -172.6(5)
O4 Cu1 N22 N21 5.2(4)
O1W Cu1 N22 N21 86.5(4)
N12 Cu2 N31 C31 70.7(14)
O4 Cu2 N31 C31 153.4(6)
O2W Cu2 N31 C31 -43.2(7)
N12 Cu2 N31 N32 -101.9(11)
O4 Cu2 N31 N32 -19.3(4)
O2W Cu2 N31 N32 144.2(5)
C31 N31 N32 C32 1.5(7)
Cu2 N31 N32 C32 175.8(4)
C31 N31 N32 Cu3 -169.8(4)
Cu2 N31 N32 Cu3 4.5(6)
N21 Cu3 N32 C32 122.6(11)
O4 Cu3 N32 C32 -155.8(6)
O22 Cu3 N32 C32 23.9(6)
O3W Cu3 N32 C32 -70.0(6)
N21 Cu3 N32 N31 -69.0(13)
O4 Cu3 N32 N31 12.6(4)
O22 Cu3 N32 N31 -167.7(4)
O3W Cu3 N32 N31 98.4(4)
N12 N11 C11 N14 -178.9(7)
Cu1 N11 C11 N14 6.1(12)
N12 N11 C11 N13 0.0(8)
Cu1 N11 C11 N13 -174.9(5)
C13 N13 C11 N11 0.8(8)
C13 N13 C11 N14 179.7(7)
N11 N12 C13 N15 -178.0(8)
Cu2 N12 C13 N15 -0.7(12)
N11 N12 C13 N13 1.3(8)
Cu2 N12 C13 N13 178.7(5)
C11 N13 C13 N12 -1.3(8)
C11 N13 C13 N15 178.1(8)
N22 N21 C21 N23 -0.2(7)
Cu3 N21 C21 N23 169.5(5)
N22 N21 C21 N24 -179.0(6)
Cu3 N21 C21 N24 -9.3(10)
C22 N23 C21 N21 -0.1(7)
C22 N23 C21 N24 178.6(6)
C25 N24 C21 N21 5.9(10)
C25 N24 C21 N23 -172.8(6)
N21 N22 C22 N23 -0.7(7)
Cu1 N22 C22 N23 -172.6(4)
N21 N22 C22 N25 177.8(6)
Cu1 N22 C22 N25 5.9(9)
C21 N23 C22 N22 0.5(7)
C21 N23 C22 N25 -178.0(6)
C23 N25 C22 N22 -6.8(10)
C23 N25 C22 N23 171.6(6)
Cu1 O21 C23 N25 1.0(10)
Cu1 O21 C23 C24 179.3(5)
C22 N25 C23 O21 3.3(10)
C22 N25 C23 C24 -175.0(6)
Cu3 O22 C25 N24 -5.7(10)
Cu3 O22 C25 C26 174.6(5)
C21 N24 C25 O22 1.4(11)
C21 N24 C25 C26 -178.9(6)
N32 N31 C31 N33 0.3(7)
Cu2 N31 C31 N33 -173.1(5)
N32 N31 C31 N34 -178.9(6)
Cu2 N31 C31 N34 7.7(11)
C32 N33 C31 N31 -1.9(8)
C32 N33 C31 N34 177.3(7)
N31 N32 C32 N33 -2.7(7)
Cu3 N32 C32 N33 166.7(5)
N31 N32 C32 N35 178.5(7)
Cu3 N32 C32 N35 -12.1(11)
C31 N33 C32 N32 2.9(8)
C31 N33 C32 N35 -178.3(7)
